data_2021061
loop_
_publ_author_name
'Campbell, Gemma'
'Fisher, Rebecca'
'Kennedy, Alan R.'
'King, Nathan L. C.'
'Spiteri, Rebecca'

_publ_section_title
;
 Salt forms of sulfadiazine with alkali metal and organic cations
;
_journal_coeditor_code UK3153
_journal_issue 4
_journal_name_full 'Acta Crystallographica Section C'
_journal_page_first
;
;
_journal_paper_doi 10.1107/S205322961800414X
_journal_volume 74
_journal_year 2018
_chemical_formula_iupac 'C5 H7 N2 +, C10 H9 N4 O2 S -'
_chemical_formula_moiety 'C5 H7 N2 +, C10 H9 N4 O2 S -'
_chemical_formula_sum 'C15 H16 N6 O2 S'
_chemical_formula_weight 344.40
_chemical_name_systematic
;
2-Aminopyridinium 4-[(pyrimidin-2-ylazanidyl)sulfonyl]aniline
;
_space_group_crystal_system monoclinic
_space_group_IT_number 14
_space_group_name_Hall '-P 2ybc'
_space_group_name_H-M_alt 'P 1 21/c 1'
_symmetry_space_group_name_Hall '-P 2ybc'
_symmetry_space_group_name_H-M 'P 1 21/c 1'
_atom_sites_solution_hydrogens mixed
_audit_creation_method SHELXL-2014/7
_cell_angle_alpha 90
_cell_angle_beta 121.116(3)
_cell_angle_gamma 90
_cell_formula_units_Z 4
_cell_length_a 8.5796(2)
_cell_length_b 19.0371(5)
_cell_length_c 11.2512(4)
_cell_measurement_reflns_used 8493
_cell_measurement_temperature 123(2)
_cell_measurement_theta_max 29.5231
_cell_measurement_theta_min 2.9659
_cell_volume 1573.27(9)
_computing_cell_refinement
;
CrysAlis PRO (Agilent, 2014)
;
_computing_data_collection
;
CrysAlis PRO (Agilent, 2014)
;
_computing_data_reduction
;
CrysAlis PRO (Agilent, 2014)
;
_computing_molecular_graphics
;
Mercury (Macrae <i>et al.</i>,  2008)
;
_computing_publication_material
;
SHELXL2014 (Sheldrick, 2015b)
;
_computing_structure_refinement
;
SHELXL2014 (Sheldrick, 2015b)
;
_computing_structure_solution
;
SHELXT (Sheldrick, 2015a)
;
_diffrn_ambient_temperature 123(2)
_diffrn_measured_fraction_theta_full 0.999
_diffrn_measured_fraction_theta_max 0.976
_diffrn_measurement_device_type 'Oxford Diffraction Xcalibur E'
_diffrn_measurement_method 'omega scans'
_diffrn_radiation_type MoK\a
_diffrn_radiation_wavelength 0.71073
_diffrn_reflns_av_R_equivalents 0.0402
_diffrn_reflns_limit_h_max 11
_diffrn_reflns_limit_h_min -11
_diffrn_reflns_limit_k_max 25
_diffrn_reflns_limit_k_min -25
_diffrn_reflns_limit_l_max 15
_diffrn_reflns_limit_l_min -14
_diffrn_reflns_number 22193
_diffrn_reflns_theta_full 27.000
_diffrn_reflns_theta_max 28.994
_diffrn_reflns_theta_min 2.973
_diffrn_standards_decay_% 0
_diffrn_standards_interval_count 0
_diffrn_standards_interval_time 0
_diffrn_standards_number 0
_exptl_absorpt_coefficient_mu 0.228
_exptl_absorpt_correction_T_max 1.00000
_exptl_absorpt_correction_T_min 0.52712
_exptl_absorpt_correction_type multi-scan
_exptl_absorpt_process_details
;
(CrysAlis PRO; Oxford Diffraction, 2010)
;
_exptl_crystal_colour colourless
_exptl_crystal_density_diffrn 1.454
_exptl_crystal_description sheet
_exptl_crystal_F_000 720
_exptl_crystal_size_max 0.4
_exptl_crystal_size_mid 0.3
_exptl_crystal_size_min 0.02
_refine_diff_density_max 0.392
_refine_diff_density_min -0.485
_refine_ls_extinction_method none
_refine_ls_goodness_of_fit_ref 1.040
_refine_ls_hydrogen_treatment mixed
_refine_ls_matrix_type full
_refine_ls_number_parameters 237
_refine_ls_number_reflns 4082
_refine_ls_number_restraints 0
_refine_ls_restrained_S_all 1.040
_refine_ls_R_factor_all 0.0618
_refine_ls_R_factor_gt 0.0445
_refine_ls_shift/su_max 0.001
_refine_ls_shift/su_mean 0.000
_refine_ls_structure_factor_coef Fsqd
_refine_ls_weighting_details 'w=1/[\s^2^(Fo^2^)+(0.0493P)^2^+0.8192P] where P=(Fo^2^+2Fc^2^)/3'
_refine_ls_weighting_scheme calc
_refine_ls_wR_factor_gt 0.1031
_refine_ls_wR_factor_ref 0.1139
_reflns_number_gt 3225
_reflns_number_total 4082
_reflns_threshold_expression 'I > 2\s(I)'
_cod_data_source_file uk3153sup1.cif
_cod_data_source_block V
_cod_database_code 2021061
_shelx_space_group_comment
;
The symmetry employed for this shelxl refinement is uniquely defined
by the following loop, which should always be used as a source of
symmetry information in preference to the above space-group names.
They are only intended as comments.
;

loop_
_space_group_symop_operation_xyz
'x, y, z'
'-x, y+1/2, -z+1/2'
'-x, -y, -z'
'x, -y-1/2, z-1/2'

loop_
_atom_site_type_symbol
_atom_site_label
_atom_site_fract_x
_atom_site_fract_y
_atom_site_fract_z
_atom_site_U_iso_or_equiv
_atom_site_adp_type
_atom_site_calc_flag
_atom_site_occupancy
S S1 0.87444(6) 0.84851(2) 0.27777(4) 0.02297(12) Uani d 1
O O1 0.97267(17) 0.79251(7) 0.25677(14) 0.0309(3) Uani d 1
O O2 0.96376(16) 0.87572(7) 0.41782(12) 0.0271(3) Uani d 1
N N1 0.83358(19) 0.90544(7) 0.16260(15) 0.0233(3) Uani d 1
N N2 0.73473(18) 1.01144(7) 0.05571(14) 0.0216(3) Uani d 1
N N3 0.71259(19) 0.98683(8) 0.25488(15) 0.0239(3) Uani d 1
N N4 0.1507(2) 0.73439(9) 0.12033(18) 0.0284(3) Uani d 1
N N5 1.20543(19) 1.03376(7) 0.15032(15) 0.0231(3) Uani d 1
N N6 1.0916(3) 1.14087(10) 0.0502(2) 0.0411(4) Uani d 1
C C1 0.7592(2) 0.96881(9) 0.16105(17) 0.0209(3) Uani d 1
C C2 0.6662(2) 1.07527(9) 0.04854(17) 0.0238(4) Uani d 1
H H2 0.6475 1.1057 -0.0247 0.029 Uiso calc 1
C C3 0.6214(2) 1.09897(9) 0.14288(18) 0.0258(4) Uani d 1
H H3 0.5754 1.1449 0.1382 0.031 Uiso calc 1
C C4 0.6476(2) 1.05165(9) 0.24444(18) 0.0258(4) Uani d 1
H H4 0.6175 1.0661 0.3110 0.031 Uiso calc 1
C C5 0.6654(2) 0.81161(8) 0.23937(17) 0.0215(3) Uani d 1
C C6 0.5823(2) 0.76230(9) 0.13303(18) 0.0266(4) Uani d 1
H H6 0.6422 0.7470 0.0864 0.032 Uiso calc 1
C C7 0.4129(3) 0.73551(9) 0.09498(18) 0.0275(4) Uani d 1
H H7 0.3577 0.7015 0.0230 0.033 Uiso calc 1
C C8 0.3216(2) 0.75825(8) 0.16202(17) 0.0219(3) Uani d 1
C C9 0.4076(2) 0.80709(9) 0.26908(17) 0.0235(3) Uani d 1
H H9 0.3488 0.8224 0.3164 0.028 Uiso calc 1
C C10 0.5776(2) 0.83359(9) 0.30745(17) 0.0235(3) Uani d 1
H H10 0.6342 0.8669 0.3806 0.028 Uiso calc 1
C C11 1.1346(2) 1.09647(9) 0.15389(18) 0.0251(4) Uani d 1
C C12 1.1082(2) 1.10992(10) 0.2655(2) 0.0316(4) Uani d 1
H H12 1.0611 1.1540 0.2721 0.038 Uiso calc 1
C C13 1.1499(3) 1.06005(11) 0.3633(2) 0.0340(4) Uani d 1
H H13 1.1283 1.0688 0.4367 0.041 Uiso calc 1
C C14 1.2247(3) 0.99557(11) 0.3572(2) 0.0368(5) Uani d 1
H H14 1.2565 0.9607 0.4264 0.044 Uiso calc 1
C C15 1.2502(3) 0.98455(10) 0.2496(2) 0.0313(4) Uani d 1
H H15 1.3008 0.9412 0.2437 0.038 Uiso calc 1
H H1N 0.109(3) 0.6980(12) 0.067(2) 0.036(6) Uiso d 1
H H2N 0.100(3) 0.7493(12) 0.165(2) 0.038(6) Uiso d 1
H H3N 1.220(3) 1.0215(12) 0.078(2) 0.044(6) Uiso d 1
H H4N 1.045(3) 1.1818(14) 0.050(3) 0.051(7) Uiso d 1
H H5N 1.105(4) 1.1256(13) -0.021(3) 0.060(8) Uiso d 1

loop_
_atom_site_aniso_label
_atom_site_aniso_U_11
_atom_site_aniso_U_22
_atom_site_aniso_U_33
_atom_site_aniso_U_12
_atom_site_aniso_U_13
_atom_site_aniso_U_23
S1 0.0214(2) 0.0248(2) 0.0239(2) 0.00462(16) 0.01254(17) 0.00161(16)
O1 0.0288(7) 0.0315(7) 0.0364(7) 0.0096(5) 0.0197(6) 0.0023(6)
O2 0.0236(6) 0.0309(7) 0.0230(6) 0.0037(5) 0.0092(5) 0.0021(5)
N1 0.0221(7) 0.0251(7) 0.0242(7) 0.0019(6) 0.0130(6) 0.0013(6)
N2 0.0188(7) 0.0236(7) 0.0215(7) -0.0033(5) 0.0097(6) -0.0017(5)
N3 0.0220(7) 0.0278(7) 0.0224(7) 0.0011(6) 0.0119(6) 0.0000(6)
N4 0.0302(8) 0.0267(8) 0.0333(9) -0.0041(7) 0.0201(7) -0.0066(7)
N5 0.0230(7) 0.0257(7) 0.0230(7) 0.0009(6) 0.0135(6) -0.0012(6)
N6 0.0551(12) 0.0302(9) 0.0434(11) 0.0162(8) 0.0292(10) 0.0084(8)
C1 0.0161(7) 0.0247(8) 0.0203(8) -0.0027(6) 0.0082(6) -0.0017(6)
C2 0.0219(8) 0.0241(8) 0.0222(8) -0.0031(7) 0.0092(7) 0.0001(7)
C3 0.0235(8) 0.0219(8) 0.0267(9) -0.0007(7) 0.0092(7) -0.0045(7)
C4 0.0215(8) 0.0300(9) 0.0247(8) -0.0001(7) 0.0111(7) -0.0047(7)
C5 0.0238(8) 0.0199(8) 0.0227(8) 0.0031(6) 0.0135(7) 0.0024(6)
C6 0.0310(9) 0.0265(8) 0.0288(9) 0.0033(7) 0.0201(8) -0.0030(7)
C7 0.0322(9) 0.0250(8) 0.0270(9) -0.0013(7) 0.0166(8) -0.0071(7)
C8 0.0261(8) 0.0183(7) 0.0232(8) 0.0027(6) 0.0141(7) 0.0044(6)
C9 0.0304(9) 0.0229(8) 0.0234(8) 0.0022(7) 0.0183(7) 0.0015(7)
C10 0.0293(9) 0.0228(8) 0.0203(8) 0.0014(7) 0.0142(7) -0.0009(6)
C11 0.0195(8) 0.0253(8) 0.0286(9) 0.0006(7) 0.0111(7) -0.0029(7)
C12 0.0248(9) 0.0353(10) 0.0367(10) -0.0030(8) 0.0173(8) -0.0133(8)
C13 0.0268(9) 0.0514(12) 0.0281(9) -0.0147(9) 0.0173(8) -0.0168(9)
C14 0.0405(11) 0.0416(11) 0.0289(10) -0.0055(9) 0.0185(9) 0.0039(8)
C15 0.0368(10) 0.0270(9) 0.0331(10) 0.0041(8) 0.0202(9) 0.0033(8)

loop_
_atom_type_symbol
_atom_type_description
_atom_type_scat_dispersion_real
_atom_type_scat_dispersion_imag
_atom_type_scat_source
S S 0.1246 0.1234 'International Tables Vol C Tables 4.2.6.8 and 6.1.1.4'
O O 0.0106 0.0060 'International Tables Vol C Tables 4.2.6.8 and 6.1.1.4'
N N 0.0061 0.0033 'International Tables Vol C Tables 4.2.6.8 and 6.1.1.4'
C C 0.0033 0.0016 'International Tables Vol C Tables 4.2.6.8 and 6.1.1.4'
H H 0.0000 0.0000 'International Tables Vol C Tables 4.2.6.8 and 6.1.1.4'

loop_
_geom_angle_atom_site_label_1
_geom_angle_atom_site_label_2
_geom_angle_atom_site_label_3
_geom_angle
O2 S1 O1 114.52(8)
O2 S1 N1 114.53(8)
O1 S1 N1 105.72(8)
O2 S1 C5 108.04(8)
O1 S1 C5 105.70(8)
N1 S1 C5 107.81(8)
C1 N1 S1 121.43(12)
C2 N2 C1 117.44(14)
C4 N3 C1 116.41(15)
C8 N4 H1N 119.2(15)
C8 N4 H2N 117.6(15)
H1N N4 H2N 121(2)
C11 N5 C15 121.88(16)
C11 N5 H3N 121.5(14)
C15 N5 H3N 116.5(14)
C11 N6 H4N 119.3(16)
C11 N6 H5N 117.6(16)
H4N N6 H5N 123(2)
N3 C1 N2 123.66(15)
N3 C1 N1 122.74(15)
N2 C1 N1 113.60(14)
N2 C2 C3 122.76(16)
N2 C2 H2 118.6
C3 C2 H2 118.6
C2 C3 C4 115.67(16)
C2 C3 H3 122.2
C4 C3 H3 122.2
N3 C4 C3 123.98(16)
N3 C4 H4 118.0
C3 C4 H4 118.0
C10 C5 C6 119.61(16)
C10 C5 S1 121.30(13)
C6 C5 S1 118.99(13)
C7 C6 C5 120.28(16)
C7 C6 H6 119.9
C5 C6 H6 119.9
C6 C7 C8 120.50(16)
C6 C7 H7 119.7
C8 C7 H7 119.7
N4 C8 C9 120.93(16)
N4 C8 C7 120.64(16)
C9 C8 C7 118.40(16)
C10 C9 C8 121.00(16)
C10 C9 H9 119.5
C8 C9 H9 119.5
C9 C10 C5 120.19(16)
C9 C10 H10 119.9
C5 C10 H10 119.9
N6 C11 N5 117.51(17)
N6 C11 C12 124.49(18)
N5 C11 C12 117.99(17)
C13 C12 C11 119.97(17)
C13 C12 H12 120.0
C11 C12 H12 120.0
C12 C13 C14 120.61(17)
C12 C13 H13 119.7
C14 C13 H13 119.7
C15 C14 C13 117.98(18)
C15 C14 H14 121.0
C13 C14 H14 121.0
C14 C15 N5 121.55(18)
C14 C15 H15 119.2
N5 C15 H15 119.2

loop_
_geom_bond_atom_site_label_1
_geom_bond_atom_site_label_2
_geom_bond_distance
S1 O2 1.4458(13)
S1 O1 1.4520(12)
S1 N1 1.5834(15)
S1 C5 1.7592(17)
N1 C1 1.361(2)
N2 C2 1.334(2)
N2 C1 1.360(2)
N3 C4 1.334(2)
N3 C1 1.352(2)
N4 C8 1.366(2)
N4 H1N 0.86(2)
N4 H2N 0.87(2)
N5 C11 1.349(2)
N5 C15 1.353(2)
N5 H3N 0.92(2)
N6 C11 1.329(3)
N6 H4N 0.87(3)
N6 H5N 0.92(3)
C2 C3 1.379(2)
C2 H2 0.9500
C3 C4 1.379(3)
C3 H3 0.9500
C4 H4 0.9500
C5 C10 1.388(2)
C5 C6 1.393(2)
C6 C7 1.383(3)
C6 H6 0.9500
C7 C8 1.407(2)
C7 H7 0.9500
C8 C9 1.393(2)
C9 C10 1.384(2)
C9 H9 0.9500
C10 H10 0.9500
C11 C12 1.410(3)
C12 C13 1.354(3)
C12 H12 0.9500
C13 C14 1.403(3)
C13 H13 0.9500
C14 C15 1.352(3)
C14 H14 0.9500
C15 H15 0.9500

loop_
_geom_hbond_atom_site_label_D
_geom_hbond_atom_site_label_H
_geom_hbond_atom_site_label_A
_geom_hbond_site_symmetry_A
_geom_hbond_distance_DH
_geom_hbond_distance_HA
_geom_hbond_distance_DA
_geom_hbond_angle_DHA
N4 H1N O2 4_475 0.86(2) 2.04(2) 2.895(2) 168(2)
N4 H2N O1 1_455 0.87(2) 2.03(2) 2.887(2) 174(2)
N5 H3N N2 3_775 0.92(2) 1.85(2) 2.758(2) 174(2)
N6 H4N N4 3_675 0.87(3) 2.39(3) 3.085(2) 137(2)
N6 H5N N1 3_775 0.92(3) 2.00(3) 2.918(2) 173(3)

loop_
_geom_torsion_atom_site_label_1
_geom_torsion_atom_site_label_2
_geom_torsion_atom_site_label_3
_geom_torsion_atom_site_label_4
_geom_torsion
O2 S1 N1 C1 -46.01(15)
O1 S1 N1 C1 -173.05(13)
C5 S1 N1 C1 74.26(14)
C4 N3 C1 N2 -3.3(2)
C4 N3 C1 N1 177.47(15)
C2 N2 C1 N3 2.2(2)
C2 N2 C1 N1 -178.51(14)
S1 N1 C1 N3 -1.2(2)
S1 N1 C1 N2 179.50(11)
C1 N2 C2 C3 0.4(2)
N2 C2 C3 C4 -1.6(2)
C1 N3 C4 C3 2.0(2)
C2 C3 C4 N3 0.3(3)
O2 S1 C5 C10 24.88(16)
O1 S1 C5 C10 147.91(14)
N1 S1 C5 C10 -99.39(15)
O2 S1 C5 C6 -158.80(13)
O1 S1 C5 C6 -35.78(16)
N1 S1 C5 C6 76.93(15)
C10 C5 C6 C7 0.2(3)
S1 C5 C6 C7 -176.15(14)
C5 C6 C7 C8 0.7(3)
C6 C7 C8 N4 176.89(16)
C6 C7 C8 C9 -1.3(3)
N4 C8 C9 C10 -177.19(16)
C7 C8 C9 C10 1.0(2)
C8 C9 C10 C5 -0.1(3)
C6 C5 C10 C9 -0.5(3)
S1 C5 C10 C9 175.75(13)
C15 N5 C11 N6 -178.70(18)
C15 N5 C11 C12 0.1(3)
N6 C11 C12 C13 177.36(19)
N5 C11 C12 C13 -1.4(3)
C11 C12 C13 C14 1.9(3)
C12 C13 C14 C15 -1.2(3)
C13 C14 C15 N5 0.0(3)
C11 N5 C15 C14 0.6(3)

_cod_database_fobs_code 2021061
